data_7227547
loop_
_publ_author_name
'Yu, Fangfang'
'Wang, Mingliang'
'Sun, Hao'
'Shan, Yaqi'
'Du, Man'
'Khan, Arshad'
'Usman, Rabia'
'Zhang, Wei'
'Shan, Hongbin'
'Xu, Chunxiang'

_publ_section_title
;
 Tuning the solid-state fluorescence of chalcone crystals via molecular
 coplanarity and J-aggregate formation
;
_journal_issue 14
_journal_name_full 'RSC Adv.'
_journal_page_first 8491
_journal_paper_doi 10.1039/C6RA27458G
_journal_volume 7
_journal_year 2017
_chemical_formula_sum 'C25 H16 O'
_chemical_formula_weight 664.75
_chemical_name_systematic ' 1-phenyl-3-(1-pyrenyl) prop-2-en-1-one'
_space_group_crystal_system monoclinic
_space_group_IT_number 13
_space_group_name_Hall '-P 2yc'
_space_group_name_H-M_alt 'P 1 2/c 1'
_symmetry_space_group_name_Hall '-P 2yc'
_symmetry_space_group_name_H-M 'P 1 2/c 1'
_atom_sites_solution_hydrogens geom
_audit_creation_method SHELXL-2014
_audit_update_record
;
2017-01-16 deposited with the CCDC.
2017-01-18 downloaded from the CCDC.
;
_cell_angle_alpha 90
_cell_angle_beta 100.25(3)
_cell_angle_gamma 90
_cell_formula_units_Z 8
_cell_length_a 28.811(6)
_cell_length_b 5.4880(11)
_cell_length_c 21.784(4)
_cell_measurement_reflns_used 25
_cell_measurement_temperature 293(2)
_cell_measurement_theta_max 13
_cell_measurement_theta_min 9
_cell_volume 3389.4(12)
_computing_structure_refinement 'SHELXL-2014 (Sheldrick, 2014)'
_diffrn_ambient_temperature 293(2)
_diffrn_measured_fraction_theta_full 0.993
_diffrn_measured_fraction_theta_max 0.992
_diffrn_measurement_device_type 'Nonius CAD4'
_diffrn_measurement_method \w/2\q
_diffrn_radiation_type MoK\a
_diffrn_radiation_wavelength 0.71073
_diffrn_reflns_av_R_equivalents 0.0961
_diffrn_reflns_av_unetI/netI 0.1027
_diffrn_reflns_Laue_measured_fraction_full 0.993
_diffrn_reflns_Laue_measured_fraction_max 0.992
_diffrn_reflns_number 6346
_diffrn_reflns_point_group_measured_fraction_full 0.993
_diffrn_reflns_point_group_measured_fraction_max 0.992
_diffrn_reflns_theta_full 25.242
_diffrn_reflns_theta_max 25.357
_diffrn_reflns_theta_min 1.436
_exptl_absorpt_coefficient_mu 0.078
_exptl_crystal_colour red
_exptl_crystal_density_diffrn 1.303
_exptl_crystal_description plate
_exptl_crystal_F_000 1392
_exptl_crystal_preparation ', Luminescent'
_exptl_crystal_recrystallization_method 'Re-crystallisation from solvent: ethyl acetate/ethanol'
_exptl_crystal_size_max 0.300
_exptl_crystal_size_mid 0.200
_exptl_crystal_size_min 0.100
_refine_diff_density_max 0.170
_refine_diff_density_min -0.197
_refine_diff_density_rms 0.040
_refine_ls_extinction_method none
_refine_ls_goodness_of_fit_ref 1.001
_refine_ls_hydrogen_treatment constr
_refine_ls_matrix_type full
_refine_ls_number_parameters 469
_refine_ls_number_reflns 6172
_refine_ls_number_restraints 1
_refine_ls_restrained_S_all 1.002
_refine_ls_R_factor_all 0.1715
_refine_ls_R_factor_gt 0.0693
_refine_ls_shift/su_max 0.000
_refine_ls_shift/su_mean 0.000
_refine_ls_structure_factor_coef Fsqd
_refine_ls_weighting_details 'w=1/[\s^2^(Fo^2^)+(0.0320P)^2^] where P=(Fo^2^+2Fc^2^)/3'
_refine_ls_weighting_scheme calc
_refine_ls_wR_factor_gt 0.1072
_refine_ls_wR_factor_ref 0.1313
_reflns_Friedel_coverage 0.000
_reflns_number_gt 2566
_reflns_number_total 6172
_reflns_threshold_expression 'I > 2\s(I)'
_cod_data_source_file c6ra27458g2.cif
_cod_data_source_block X
_cod_depositor_comments
;

2017-10-04
Z value and formula fixed to values more according to usual
chemical conventions.                 miguel
;
_cod_original_formula_sum 'C50 H32 O2'
_cod_original_formula_weight 664.75
_cod_original_formula_units_Z 4
_cod_database_code 7227547
_shelx_space_group_comment
;
The symmetry employed for this shelxl refinement is uniquely defined
by the following loop, which should always be used as a source of
symmetry information in preference to the above space-group names.
They are only intended as comments.
;
_shelx_estimated_absorpt_t_min 0.977
_shelx_estimated_absorpt_t_max 0.992
_shelxl_version_number 2014-3

loop_
_space_group_symop_operation_xyz
'x, y, z'
'-x, y, -z+1/2'
'-x, -y, -z'
'x, -y, z-1/2'

loop_
_atom_site_label
_atom_site_type_symbol
_atom_site_fract_x
_atom_site_fract_y
_atom_site_fract_z
_atom_site_U_iso_or_equiv
_atom_site_adp_type
_atom_site_occupancy
_atom_site_site_symmetry_order
_atom_site_calc_flag
_atom_site_refinement_flags_posn
_atom_site_refinement_flags_adp
C1 C 0.45294(11) 0.5174(6) 0.06783(14) 0.0459(8) Uani 1 1 d . .
O1 O 0.59852(8) 0.0372(5) 0.17417(13) 0.0891(9) Uani 1 1 d . .
O2 O -0.08728(9) 0.9944(5) 0.13777(14) 0.0922(9) Uani 1 1 d . .
C2 C 0.45589(11) 0.3311(6) 0.02341(16) 0.0563(10) Uani 1 1 d . .
H2A H 0.4815 0.2252 0.0304 0.068 Uiso 1 1 calc R U
C3 C 0.42280(12) 0.3015(7) -0.02876(16) 0.0605(10) Uani 1 1 d . .
H3A H 0.4263 0.1783 -0.0569 0.073 Uiso 1 1 calc R U
C4 C 0.38248(12) 0.4584(7) -0.04087(15) 0.0534(9) Uani 1 1 d . .
C5 C 0.37814(11) 0.6471(7) 0.00150(15) 0.0495(9) Uani 1 1 d . .
C6 C 0.41331(11) 0.6779(6) 0.05595(14) 0.0466(9) Uani 1 1 d . .
C7 C 0.34712(13) 0.4287(8) -0.09398(16) 0.0733(12) Uani 1 1 d . .
H7A H 0.3495 0.3050 -0.1224 0.088 Uiso 1 1 calc R U
C8 C 0.30875(14) 0.5857(9) -0.10349(19) 0.0833(14) Uani 1 1 d . .
H8A H 0.2853 0.5649 -0.1384 0.100 Uiso 1 1 calc R U
C9 C 0.30456(13) 0.7712(8) -0.06245(19) 0.0776(13) Uani 1 1 d . .
H9A H 0.2786 0.8746 -0.0705 0.093 Uiso 1 1 calc R U
C10 C 0.33844(11) 0.8070(7) -0.00912(17) 0.0578(10) Uani 1 1 d . .
C11 C 0.33542(12) 1.0008(7) 0.03334(18) 0.0654(11) Uani 1 1 d . .
H11A H 0.3100 1.1076 0.0258 0.078 Uiso 1 1 calc R U
C12 C 0.36894(12) 1.0317(7) 0.08436(17) 0.0625(10) Uani 1 1 d . .
H12A H 0.3661 1.1582 0.1119 0.075 Uiso 1 1 calc R U
C13 C 0.40893(11) 0.8721(7) 0.09682(15) 0.0512(9) Uani 1 1 d . .
C14 C 0.44397(11) 0.9062(7) 0.14957(16) 0.0597(10) Uani 1 1 d . .
H14A H 0.4417 1.0343 0.1768 0.072 Uiso 1 1 calc R U
C15 C 0.48168(11) 0.7498(6) 0.16082(15) 0.0568(10) Uani 1 1 d . .
H15A H 0.5047 0.7758 0.1959 0.068 Uiso 1 1 calc R U
C16 C 0.48691(11) 0.5552(6) 0.12224(15) 0.0487(9) Uani 1 1 d . .
C17 C 0.52678(11) 0.3871(7) 0.13906(15) 0.0569(10) Uani 1 1 d . .
H17A H 0.5258 0.2441 0.1159 0.068 Uiso 1 1 calc R U
C18 C 0.56391(12) 0.4180(7) 0.18369(16) 0.0677(11) Uani 1 1 d . .
H18A H 0.5666 0.5636 0.2059 0.081 Uiso 1 1 calc R U
C19 C 0.60078(12) 0.2357(7) 0.19981(17) 0.0565(10) Uani 1 1 d . .
C20 C 0.64223(11) 0.2925(6) 0.25007(15) 0.0474(9) Uani 1 1 d . .
C21 C 0.64458(12) 0.4957(7) 0.28748(16) 0.0621(10) Uani 1 1 d . .
H21A H 0.6203 0.6093 0.2806 0.074 Uiso 1 1 calc R U
C22 C 0.68269(12) 0.5342(7) 0.33547(17) 0.0669(11) Uani 1 1 d . .
H22A H 0.6834 0.6694 0.3614 0.080 Uiso 1 1 calc R U
C23 C 0.71919(12) 0.3710(7) 0.34414(16) 0.0614(10) Uani 1 1 d . .
H23A H 0.7451 0.3980 0.3755 0.074 Uiso 1 1 calc R U
C24 C 0.71791(12) 0.1691(7) 0.30729(17) 0.0650(11) Uani 1 1 d . .
H24A H 0.7428 0.0587 0.3136 0.078 Uiso 1 1 calc R U
C25 C 0.67933(11) 0.1295(7) 0.26038(16) 0.0620(10) Uani 1 1 d . .
H25A H 0.6784 -0.0088 0.2355 0.074 Uiso 1 1 calc R U
C26 C 0.05040(10) 0.4924(6) 0.08709(14) 0.0459(8) Uani 1 1 d . .
C27 C 0.04495(11) 0.6769(7) 0.04004(15) 0.0566(10) Uani 1 1 d . .
H27A H 0.0192 0.7815 0.0363 0.068 Uiso 1 1 calc R U
C28 C 0.07589(12) 0.7043(7) 0.00095(16) 0.0616(10) Uani 1 1 d . .
H28A H 0.0711 0.8276 -0.0288 0.074 Uiso 1 1 calc R U
C29 C 0.11572(12) 0.5486(7) 0.00418(16) 0.0575(10) Uani 1 1 d . .
C30 C 0.12214(11) 0.3597(7) 0.04961(16) 0.0522(9) Uani 1 1 d . .
C31 C 0.08903(11) 0.3297(7) 0.09039(15) 0.0474(9) Uani 1 1 d . .
C32 C 0.14864(14) 0.5772(8) -0.03523(17) 0.0795(13) Uani 1 1 d . .
H32A H 0.1450 0.7029 -0.0643 0.095 Uiso 1 1 calc R U
C33 C 0.18657(15) 0.4197(10) -0.0313(2) 0.0915(16) Uani 1 1 d . .
H33A H 0.2083 0.4399 -0.0578 0.110 Uiso 1 1 calc R U
C34 C 0.19230(13) 0.2331(9) 0.0117(2) 0.0853(15) Uani 1 1 d . .
H34A H 0.2179 0.1283 0.0134 0.102 Uiso 1 1 calc R U
C35 C 0.16083(12) 0.1966(8) 0.05285(19) 0.0658(11) Uani 1 1 d . .
C36 C 0.16580(12) 0.0055(8) 0.0985(2) 0.0750(13) Uani 1 1 d . .
H36A H 0.1910 -0.1021 0.1012 0.090 Uiso 1 1 calc R U
C37 C 0.13519(12) -0.0208(7) 0.13684(17) 0.0699(12) Uani 1 1 d . .
H37A H 0.1396 -0.1455 0.1662 0.084 Uiso 1 1 calc R U
C38 C 0.09561(11) 0.1376(7) 0.13404(16) 0.0528(9) Uani 1 1 d . .
C39 C 0.06290(12) 0.1063(7) 0.17366(16) 0.0643(10) Uani 1 1 d . .
H39A H 0.0666 -0.0207 0.2024 0.077 Uiso 1 1 calc R U
C40 C 0.02526(12) 0.2623(7) 0.17035(15) 0.0591(10) Uani 1 1 d . .
H40A H 0.0034 0.2362 0.1964 0.071 Uiso 1 1 calc R U
C41 C 0.01882(11) 0.4588(6) 0.12904(15) 0.0492(9) Uani 1 1 d . U
C42 C -0.02010(11) 0.6292(7) 0.13107(15) 0.0567(9) Uani 1 1 d . U
H42A H -0.0185 0.7768 0.1106 0.068 Uiso 1 1 calc R U
C43 C -0.05713(11) 0.5990(7) 0.15844(16) 0.0604(10) Uani 1 1 d . .
H43A H -0.0608 0.4521 0.1783 0.072 Uiso 1 1 calc R U
C44 C -0.09262(12) 0.7919(7) 0.15829(16) 0.0573(10) Uani 1 1 d . .
C45 C -0.13574(11) 0.7387(6) 0.18543(15) 0.0474(9) Uani 1 1 d . .
C46 C -0.14106(12) 0.5358(7) 0.22050(16) 0.0617(10) Uani 1 1 d . .
H46A H -0.1169 0.4217 0.2281 0.074 Uiso 1 1 calc R U
C47 C -0.18169(12) 0.4981(7) 0.24477(17) 0.0678(11) Uani 1 1 d . .
H47A H -0.1845 0.3614 0.2691 0.081 Uiso 1 1 calc R U
C48 C -0.21770(12) 0.6626(7) 0.23280(16) 0.0603(10) Uani 1 1 d . .
H48A H -0.2453 0.6366 0.2485 0.072 Uiso 1 1 calc R U
C49 C -0.21342(12) 0.8669(7) 0.19758(16) 0.0661(11) Uani 1 1 d . .
H49A H -0.2380 0.9786 0.1895 0.079 Uiso 1 1 calc R U
C50 C -0.17241(12) 0.9056(7) 0.17430(15) 0.0611(10) Uani 1 1 d . .
H50A H -0.1694 1.0447 0.1510 0.073 Uiso 1 1 calc R U

loop_
_atom_site_aniso_label
_atom_site_aniso_U_11
_atom_site_aniso_U_22
_atom_site_aniso_U_33
_atom_site_aniso_U_23
_atom_site_aniso_U_13
_atom_site_aniso_U_12
C1 0.042(2) 0.049(2) 0.045(2) 0.0018(19) 0.0051(16) -0.0006(19)
O1 0.0706(18) 0.0603(19) 0.121(2) -0.0189(18) -0.0255(16) 0.0114(16)
O2 0.077(2) 0.0596(19) 0.152(3) 0.023(2) 0.0519(18) 0.0064(16)
C2 0.046(2) 0.061(3) 0.062(2) 0.003(2) 0.0077(19) 0.0013(19)
C3 0.062(2) 0.063(3) 0.057(2) -0.003(2) 0.011(2) -0.002(2)
C4 0.048(2) 0.060(3) 0.050(2) 0.004(2) 0.0009(18) -0.010(2)
C5 0.035(2) 0.060(2) 0.052(2) 0.010(2) 0.0048(16) -0.0091(19)
C6 0.042(2) 0.049(2) 0.048(2) 0.0059(19) 0.0068(17) -0.0038(18)
C7 0.069(3) 0.087(3) 0.059(3) 0.006(2) -0.003(2) -0.016(3)
C8 0.057(3) 0.108(4) 0.075(3) 0.013(3) -0.016(2) -0.005(3)
C9 0.055(3) 0.099(4) 0.074(3) 0.017(3) -0.002(2) 0.008(3)
C10 0.041(2) 0.071(3) 0.059(2) 0.022(2) 0.0016(18) 0.002(2)
C11 0.048(2) 0.071(3) 0.077(3) 0.009(3) 0.011(2) 0.013(2)
C12 0.054(2) 0.066(3) 0.070(3) 0.006(2) 0.018(2) 0.009(2)
C13 0.039(2) 0.059(2) 0.056(2) 0.007(2) 0.0081(17) -0.0004(19)
C14 0.051(2) 0.068(3) 0.061(2) -0.006(2) 0.0096(19) 0.004(2)
C15 0.046(2) 0.067(3) 0.052(2) 0.000(2) -0.0053(17) 0.001(2)
C16 0.042(2) 0.051(2) 0.051(2) -0.002(2) 0.0039(17) -0.0006(18)
C17 0.045(2) 0.057(2) 0.066(2) -0.001(2) 0.0034(18) 0.002(2)
C18 0.055(2) 0.059(3) 0.079(3) -0.007(2) -0.013(2) 0.011(2)
C19 0.047(2) 0.046(2) 0.071(3) 0.001(2) -0.0029(18) 0.001(2)
C20 0.039(2) 0.042(2) 0.060(2) 0.0094(19) 0.0037(17) 0.0021(18)
C21 0.054(2) 0.048(2) 0.077(3) -0.002(2) -0.005(2) 0.007(2)
C22 0.062(3) 0.057(3) 0.076(3) -0.005(2) -0.002(2) 0.000(2)
C23 0.044(2) 0.070(3) 0.067(3) 0.008(2) 0.0005(18) -0.001(2)
C24 0.044(2) 0.073(3) 0.075(3) 0.005(2) 0.001(2) 0.015(2)
C25 0.053(2) 0.059(3) 0.070(2) -0.003(2) 0.0023(19) 0.014(2)
C26 0.0360(19) 0.050(2) 0.048(2) -0.0079(19) -0.0022(16) -0.0061(18)
C27 0.044(2) 0.064(3) 0.061(2) 0.001(2) 0.0053(18) 0.0005(19)
C28 0.054(2) 0.071(3) 0.058(2) 0.001(2) 0.0063(19) -0.009(2)
C29 0.044(2) 0.075(3) 0.053(2) -0.022(2) 0.0081(18) -0.015(2)
C30 0.035(2) 0.064(3) 0.054(2) -0.022(2) -0.0036(17) -0.009(2)
C31 0.0324(19) 0.060(3) 0.046(2) -0.0118(19) -0.0050(16) -0.0071(18)
C32 0.062(3) 0.106(4) 0.073(3) -0.018(3) 0.018(2) -0.014(3)
C33 0.056(3) 0.137(5) 0.084(3) -0.035(3) 0.021(3) -0.020(3)
C34 0.044(2) 0.122(4) 0.088(3) -0.049(3) 0.008(2) -0.002(3)
C35 0.034(2) 0.086(3) 0.073(3) -0.033(3) -0.004(2) -0.002(2)
C36 0.040(2) 0.083(3) 0.090(3) -0.029(3) -0.020(2) 0.014(2)
C37 0.046(2) 0.079(3) 0.075(3) -0.008(2) -0.016(2) 0.008(2)
C38 0.036(2) 0.061(3) 0.055(2) -0.009(2) -0.0092(17) 0.003(2)
C39 0.056(2) 0.070(3) 0.060(2) 0.008(2) -0.0069(19) 0.002(2)
C40 0.054(2) 0.074(3) 0.048(2) 0.004(2) 0.0024(18) -0.001(2)
C41 0.041(2) 0.054(2) 0.050(2) -0.006(2) 0.0007(17) 0.0011(18)
C42 0.054(2) 0.057(3) 0.059(2) -0.003(2) 0.0073(18) -0.010(2)
C43 0.049(2) 0.054(3) 0.080(3) 0.003(2) 0.018(2) 0.005(2)
C44 0.053(2) 0.051(3) 0.068(3) -0.007(2) 0.0127(19) -0.002(2)
C45 0.043(2) 0.042(2) 0.056(2) -0.0016(18) 0.0069(17) -0.0021(18)
C46 0.049(2) 0.055(3) 0.084(3) 0.005(2) 0.017(2) 0.005(2)
C47 0.057(2) 0.058(3) 0.092(3) 0.009(2) 0.022(2) 0.001(2)
C48 0.044(2) 0.065(3) 0.071(3) -0.005(2) 0.0091(18) -0.002(2)
C49 0.056(2) 0.070(3) 0.073(3) 0.009(2) 0.013(2) 0.018(2)
C50 0.062(2) 0.059(3) 0.065(2) 0.003(2) 0.018(2) 0.009(2)

loop_
_atom_type_symbol
_atom_type_description
_atom_type_scat_dispersion_real
_atom_type_scat_dispersion_imag
_atom_type_scat_source
C C 0.0033 0.0016 'International Tables Vol C Tables 4.2.6.8 and 6.1.1.4'
H H 0.0000 0.0000 'International Tables Vol C Tables 4.2.6.8 and 6.1.1.4'
O O 0.0106 0.0060 'International Tables Vol C Tables 4.2.6.8 and 6.1.1.4'

loop_
_geom_angle_atom_site_label_1
_geom_angle_atom_site_label_2
_geom_angle_atom_site_label_3
_geom_angle
C16 C1 C2 124.1(3)
C16 C1 C6 118.3(3)
C2 C1 C6 117.6(3)
C3 C2 C1 122.6(3)
C3 C2 H2A 118.7
C1 C2 H2A 118.7
C2 C3 C4 120.5(3)
C2 C3 H3A 119.7
C4 C3 H3A 119.7
C5 C4 C7 119.2(3)
C5 C4 C3 119.0(3)
C7 C4 C3 121.7(4)
C4 C5 C6 120.0(3)
C4 C5 C10 120.5(3)
C6 C5 C10 119.5(3)
C13 C6 C5 119.0(3)
C13 C6 C1 120.7(3)
C5 C6 C1 120.3(3)
C8 C7 C4 119.4(4)
C8 C7 H7A 120.3
C4 C7 H7A 120.3
C9 C8 C7 121.5(4)
C9 C8 H8A 119.2
C7 C8 H8A 119.2
C8 C9 C10 121.2(4)
C8 C9 H9A 119.4
C10 C9 H9A 119.4
C9 C10 C11 122.2(4)
C9 C10 C5 118.1(4)
C11 C10 C5 119.6(3)
C12 C11 C10 120.9(3)
C12 C11 H11A 119.6
C10 C11 H11A 119.6
C11 C12 C13 120.9(4)
C11 C12 H12A 119.6
C13 C12 H12A 119.6
C14 C13 C6 119.2(3)
C14 C13 C12 120.7(4)
C6 C13 C12 120.1(3)
C15 C14 C13 119.7(3)
C15 C14 H14A 120.2
C13 C14 H14A 120.2
C14 C15 C16 122.9(3)
C14 C15 H15A 118.6
C16 C15 H15A 118.6
C15 C16 C1 119.3(3)
C15 C16 C17 119.9(3)
C1 C16 C17 120.8(3)
C18 C17 C16 126.7(3)
C18 C17 H17A 116.7
C16 C17 H17A 116.7
C17 C18 C19 123.3(3)
C17 C18 H18A 118.3
C19 C18 H18A 118.3
O1 C19 C18 121.7(3)
O1 C19 C20 119.3(3)
C18 C19 C20 119.0(3)
C21 C20 C25 118.3(3)
C21 C20 C19 123.3(3)
C25 C20 C19 118.4(3)
C20 C21 C22 121.2(3)
C20 C21 H21A 119.4
C22 C21 H21A 119.4
C23 C22 C21 119.2(4)
C23 C22 H22A 120.4
C21 C22 H22A 120.4
C24 C23 C22 120.7(3)
C24 C23 H23A 119.6
C22 C23 H23A 119.6
C23 C24 C25 119.7(3)
C23 C24 H24A 120.2
C25 C24 H24A 120.2
C20 C25 C24 120.9(3)
C20 C25 H25A 119.5
C24 C25 H25A 119.5
C41 C26 C31 118.4(3)
C41 C26 C27 123.7(3)
C31 C26 C27 117.9(3)
C28 C27 C26 122.1(3)
C28 C27 H27A 118.9
C26 C27 H27A 118.9
C27 C28 C29 121.4(4)
C27 C28 H28A 119.3
C29 C28 H28A 119.3
C32 C29 C30 119.4(4)
C32 C29 C28 122.2(4)
C30 C29 C28 118.4(3)
C35 C30 C29 119.8(4)
C35 C30 C31 120.2(4)
C29 C30 C31 120.0(3)
C38 C31 C26 121.0(3)
C38 C31 C30 118.9(3)
C26 C31 C30 120.1(3)
C33 C32 C29 120.5(4)
C33 C32 H32A 119.8
C29 C32 H32A 119.8
C34 C33 C32 120.3(4)
C34 C33 H33A 119.9
C32 C33 H33A 119.9
C33 C34 C35 122.0(4)
C33 C34 H34A 119.0
C35 C34 H34A 119.0
C34 C35 C30 118.1(4)
C34 C35 C36 123.5(4)
C30 C35 C36 118.4(4)
C37 C36 C35 121.4(4)
C37 C36 H36A 119.3
C35 C36 H36A 119.3
C36 C37 C38 121.5(4)
C36 C37 H37A 119.2
C38 C37 H37A 119.2
C39 C38 C31 119.0(3)
C39 C38 C37 121.4(4)
C31 C38 C37 119.7(3)
C40 C39 C38 120.3(4)
C40 C39 H39A 119.9
C38 C39 H39A 119.9
C39 C40 C41 121.9(3)
C39 C40 H40A 119.0
C41 C40 H40A 119.0
C40 C41 C26 119.4(3)
C40 C41 C42 119.2(3)
C26 C41 C42 121.4(3)
C43 C42 C41 128.1(4)
C43 C42 H42A 116.0
C41 C42 H42A 116.0
C42 C43 C44 121.7(4)
C42 C43 H43A 119.2
C44 C43 H43A 119.2
O2 C44 C43 121.6(3)
O2 C44 C45 119.4(3)
C43 C44 C45 119.0(3)
C46 C45 C50 118.4(3)
C46 C45 C44 124.1(3)
C50 C45 C44 117.5(3)
C45 C46 C47 121.3(3)
C45 C46 H46A 119.3
C47 C46 H46A 119.3
C48 C47 C46 119.6(4)
C48 C47 H47A 120.2
C46 C47 H47A 120.2
C47 C48 C49 120.3(3)
C47 C48 H48A 119.8
C49 C48 H48A 119.8
C48 C49 C50 119.8(3)
C48 C49 H49A 120.1
C50 C49 H49A 120.1
C49 C50 C45 120.6(4)
C49 C50 H50A 119.7
C45 C50 H50A 119.7

loop_
_geom_bond_atom_site_label_1
_geom_bond_atom_site_label_2
_geom_bond_distance
C1 C16 1.412(4)
C1 C2 1.421(4)
C1 C6 1.428(4)
O1 C19 1.221(4)
O2 C44 1.217(4)
C2 C3 1.357(4)
C2 H2A 0.9300
C3 C4 1.432(4)
C3 H3A 0.9300
C4 C5 1.407(4)
C4 C7 1.408(4)
C5 C6 1.426(4)
C5 C10 1.428(4)
C6 C13 1.409(4)
C7 C8 1.388(5)
C7 H7A 0.9300
C8 C9 1.374(5)
C8 H8A 0.9300
C9 C10 1.392(5)
C9 H9A 0.9300
C10 C11 1.422(5)
C11 C12 1.347(4)
C11 H11A 0.9300
C12 C13 1.434(4)
C12 H12A 0.9300
C13 C14 1.401(4)
C14 C15 1.372(4)
C14 H14A 0.9300
C15 C16 1.384(4)
C15 H15A 0.9300
C16 C17 1.468(4)
C17 C18 1.322(4)
C17 H17A 0.9300
C18 C19 1.456(4)
C18 H18A 0.9300
C19 C20 1.502(4)
C20 C21 1.375(4)
C20 C25 1.381(4)
C21 C22 1.391(4)
C21 H21A 0.9300
C22 C23 1.369(4)
C22 H22A 0.9300
C23 C24 1.365(4)
C23 H23A 0.9300
C24 C25 1.387(4)
C24 H24A 0.9300
C25 H25A 0.9300
C26 C41 1.412(4)
C26 C31 1.419(4)
C26 C27 1.430(4)
C27 C28 1.346(4)
C27 H27A 0.9300
C28 C29 1.423(4)
C28 H28A 0.9300
C29 C32 1.397(4)
C29 C30 1.422(5)
C30 C35 1.421(4)
C30 C31 1.424(4)
C31 C38 1.409(4)
C32 C33 1.384(5)
C32 H32A 0.9300
C33 C34 1.378(5)
C33 H33A 0.9300
C34 C35 1.398(5)
C34 H34A 0.9300
C35 C36 1.434(5)
C36 C37 1.326(5)
C36 H36A 0.9300
C37 C38 1.427(4)
C37 H37A 0.9300
C38 C39 1.397(4)
C39 C40 1.374(4)
C39 H39A 0.9300
C40 C41 1.396(4)
C40 H40A 0.9300
C41 C42 1.467(4)
C42 C43 1.322(4)
C42 H42A 0.9300
C43 C44 1.472(4)
C43 H43A 0.9300
C44 C45 1.497(4)
C45 C46 1.374(4)
C45 C50 1.386(4)
C46 C47 1.383(4)
C46 H46A 0.9300
C47 C48 1.365(4)
C47 H47A 0.9300
C48 C49 1.377(4)
C48 H48A 0.9300
C49 C50 1.382(4)
C49 H49A 0.9300
C50 H50A 0.9300

loop_
_geom_torsion_atom_site_label_1
_geom_torsion_atom_site_label_2
_geom_torsion_atom_site_label_3
_geom_torsion_atom_site_label_4
_geom_torsion
C16 C1 C2 C3 -179.3(3)
C6 C1 C2 C3 -0.1(5)
C1 C2 C3 C4 -0.8(5)
C2 C3 C4 C5 1.3(5)
C2 C3 C4 C7 -178.7(3)
C7 C4 C5 C6 179.2(3)
C3 C4 C5 C6 -0.8(4)
C7 C4 C5 C10 -0.1(5)
C3 C4 C5 C10 180.0(3)
C4 C5 C6 C13 178.2(3)
C10 C5 C6 C13 -2.5(4)
C4 C5 C6 C1 -0.2(4)
C10 C5 C6 C1 179.1(3)
C16 C1 C6 C13 1.5(4)
C2 C1 C6 C13 -177.8(3)
C16 C1 C6 C5 179.9(3)
C2 C1 C6 C5 0.7(4)
C5 C4 C7 C8 0.0(5)
C3 C4 C7 C8 180.0(3)
C4 C7 C8 C9 0.5(6)
C7 C8 C9 C10 -0.9(6)
C8 C9 C10 C11 178.6(4)
C8 C9 C10 C5 0.7(5)
C4 C5 C10 C9 -0.3(5)
C6 C5 C10 C9 -179.6(3)
C4 C5 C10 C11 -178.2(3)
C6 C5 C10 C11 2.5(5)
C9 C10 C11 C12 -179.6(3)
C5 C10 C11 C12 -1.7(5)
C10 C11 C12 C13 0.9(5)
C5 C6 C13 C14 -178.5(3)
C1 C6 C13 C14 -0.1(5)
C5 C6 C13 C12 1.6(4)
C1 C6 C13 C12 -180.0(3)
C11 C12 C13 C14 179.3(3)
C11 C12 C13 C6 -0.8(5)
C6 C13 C14 C15 -0.4(5)
C12 C13 C14 C15 179.4(3)
C13 C14 C15 C16 -0.4(5)
C14 C15 C16 C1 1.8(5)
C14 C15 C16 C17 -176.5(3)
C2 C1 C16 C15 176.9(3)
C6 C1 C16 C15 -2.3(4)
C2 C1 C16 C17 -4.8(5)
C6 C1 C16 C17 176.0(3)
C15 C16 C17 C18 -11.0(5)
C1 C16 C17 C18 170.6(3)
C16 C17 C18 C19 176.4(3)
C17 C18 C19 O1 -2.8(6)
C17 C18 C19 C20 178.2(3)
O1 C19 C20 C21 -170.4(4)
C18 C19 C20 C21 8.6(5)
O1 C19 C20 C25 7.8(5)
C18 C19 C20 C25 -173.2(3)
C25 C20 C21 C22 -1.5(5)
C19 C20 C21 C22 176.7(3)
C20 C21 C22 C23 2.2(5)
C21 C22 C23 C24 -1.6(5)
C22 C23 C24 C25 0.3(5)
C21 C20 C25 C24 0.1(5)
C19 C20 C25 C24 -178.2(3)
C23 C24 C25 C20 0.5(5)
C41 C26 C27 C28 179.7(3)
C31 C26 C27 C28 -2.2(5)
C26 C27 C28 C29 0.5(5)
C27 C28 C29 C32 -178.8(3)
C27 C28 C29 C30 0.6(5)
C32 C29 C30 C35 -2.4(5)
C28 C29 C30 C35 178.2(3)
C32 C29 C30 C31 179.5(3)
C28 C29 C30 C31 0.1(4)
C41 C26 C31 C38 0.6(4)
C27 C26 C31 C38 -177.6(3)
C41 C26 C31 C30 -179.0(3)
C27 C26 C31 C30 2.9(4)
C35 C30 C31 C38 0.5(4)
C29 C30 C31 C38 178.6(3)
C35 C30 C31 C26 -179.9(3)
C29 C30 C31 C26 -1.9(4)
C30 C29 C32 C33 1.6(5)
C28 C29 C32 C33 -179.0(3)
C29 C32 C33 C34 -0.1(6)
C32 C33 C34 C35 -0.5(6)
C33 C34 C35 C30 -0.3(6)
C33 C34 C35 C36 -179.6(4)
C29 C30 C35 C34 1.8(5)
C31 C30 C35 C34 179.8(3)
C29 C30 C35 C36 -178.9(3)
C31 C30 C35 C36 -0.9(5)
C34 C35 C36 C37 179.5(4)
C30 C35 C36 C37 0.2(5)
C35 C36 C37 C38 0.7(6)
C26 C31 C38 C39 1.1(5)
C30 C31 C38 C39 -179.3(3)
C26 C31 C38 C37 -179.1(3)
C30 C31 C38 C37 0.4(4)
C36 C37 C38 C39 178.7(3)
C36 C37 C38 C31 -1.1(5)
C31 C38 C39 C40 -0.7(5)
C37 C38 C39 C40 179.5(3)
C38 C39 C40 C41 -1.5(5)
C39 C40 C41 C26 3.3(5)
C39 C40 C41 C42 -175.5(3)
C31 C26 C41 C40 -2.7(4)
C27 C26 C41 C40 175.3(3)
C31 C26 C41 C42 176.0(3)
C27 C26 C41 C42 -6.0(5)
C40 C41 C42 C43 -15.3(5)
C26 C41 C42 C43 166.0(3)
C41 C42 C43 C44 177.7(3)
C42 C43 C44 O2 -6.5(6)
C42 C43 C44 C45 174.9(3)
O2 C44 C45 C46 -166.7(3)
C43 C44 C45 C46 11.9(5)
O2 C44 C45 C50 13.3(5)
C43 C44 C45 C50 -168.1(3)
C50 C45 C46 C47 -0.5(5)
C44 C45 C46 C47 179.4(3)
C45 C46 C47 C48 1.3(5)
C46 C47 C48 C49 -1.0(5)
C47 C48 C49 C50 -0.1(5)
C48 C49 C50 C45 0.8(5)
C46 C45 C50 C49 -0.5(5)
C44 C45 C50 C49 179.5(3)
